data_7128429
loop_
_publ_author_name
'Berdiell, Izar Capel'
'Kulmaczewski, Rafal'
'Shahid, Namrah'
'Cespedes, Oscar'
'Halcrow, Malcolm A.'

_publ_section_title
;
 The number and shape of lattice solvent molecules controls spin-crossover
 in an isomorphous series of crystalline solvate salts.
;
_journal_issue 53
_journal_name_full 'Chemical communications (Cambridge, England)'
_journal_page_first 6566
_journal_page_last 6569
_journal_paper_doi 10.1039/d1cc02624k
_journal_volume 57
_journal_year 2021
_chemical_formula_moiety 'C26 H24 Fe N12 O2, 2(Cl O4), 0.5(C2 H6 O)'
_chemical_formula_sum 'C27 H27 Cl2 Fe N12 O10.5'
_chemical_formula_weight 814.35
_chemical_name_systematic
; 
Bis-[N-(2,6-di{pyrazol-1-yl}pyrid-4-yl)acetamide]iron(II)
diperchlorate hemi-ethanol solvate
;
_space_group_crystal_system triclinic
_space_group_IT_number 2
_space_group_name_Hall '-P 1'
_space_group_name_H-M_alt 'P -1'
_atom_sites_solution_hydrogens geom
_audit_creation_date 2020-07-20
_audit_creation_method
;
Olex2 1.3
(compiled 2020.06.28 svn.raecde09e for OlexSys, GUI svn.r6132)
;
_cell_angle_alpha 79.143(9)
_cell_angle_beta 78.844(9)
_cell_angle_gamma 75.480(8)
_cell_formula_units_Z 2
_cell_length_a 8.2123(7)
_cell_length_b 10.9318(10)
_cell_length_c 20.008(2)
_cell_measurement_reflns_used 6098
_cell_measurement_temperature 120(2)
_cell_measurement_theta_max 73.41
_cell_measurement_theta_min 4.47
_cell_volume 1687.4(3)
_computing_cell_refinement 'CrysAlisPro 1.171.38.43b (Rigaku OD, 2015)'
_computing_data_collection 'CrysAlisPro 1.171.38.43b (Rigaku OD, 2015)'
_computing_data_reduction 'CrysAlisPro 1.171.38.43b (Rigaku OD, 2015)'
_computing_molecular_graphics 'XSEED (Barbour, 2001)'
_computing_publication_material 'Olex2 1.3 (Dolomanov et al., 2009)'
_computing_structure_refinement 'SHELXL 2018/3 (Sheldrick, 2015)'
_computing_structure_solution 'SHELXS (Sheldrick, 2015)'
_diffrn_ambient_environment N~2~
_diffrn_ambient_temperature 120(2)
_diffrn_detector 'CCD plate'
_diffrn_detector_area_resol_mean 5.3095
_diffrn_measured_fraction_theta_full 0.953
_diffrn_measured_fraction_theta_max 0.937
_diffrn_measurement_device_type 'SuperNova, Dual, Cu at zero, Atlas'
_diffrn_measurement_method '\w scans'
_diffrn_radiation_monochromator mirror
_diffrn_radiation_probe x-ray
_diffrn_radiation_type 'Cu K\a'
_diffrn_radiation_wavelength 1.54184
_diffrn_reflns_av_R_equivalents 0.0361
_diffrn_reflns_av_unetI/netI 0.0458
_diffrn_reflns_Laue_measured_fraction_full 0.953
_diffrn_reflns_Laue_measured_fraction_max 0.937
_diffrn_reflns_limit_h_max 10
_diffrn_reflns_limit_h_min -8
_diffrn_reflns_limit_k_max 13
_diffrn_reflns_limit_k_min -9
_diffrn_reflns_limit_l_max 24
_diffrn_reflns_limit_l_min -24
_diffrn_reflns_number 13392
_diffrn_reflns_point_group_measured_fraction_full 0.953
_diffrn_reflns_point_group_measured_fraction_max 0.937
_diffrn_reflns_theta_full 72.000
_diffrn_reflns_theta_max 73.845
_diffrn_reflns_theta_min 4.224
_diffrn_source 'micro-focus sealed X-ray tube'
_diffrn_source_type 'SuperNova (Cu) X-ray Source'
_exptl_absorpt_coefficient_mu 5.712
_exptl_absorpt_correction_T_max 1.000
_exptl_absorpt_correction_T_min 0.829
_exptl_absorpt_correction_type multi-scan
_exptl_absorpt_process_details
;
CrysAlisPro 1.171.38.43b (Rigaku Oxford Diffraction, 2015)
Empirical absorption correction using spherical harmonics,
 implemented in SCALE3 ABSPACK scaling algorithm.
;
_exptl_crystal_colour yellow
_exptl_crystal_density_diffrn 1.603
_exptl_crystal_description 'rectangular prism'
_exptl_crystal_F_000 834
_exptl_crystal_size_max 0.22
_exptl_crystal_size_mid 0.18
_exptl_crystal_size_min 0.10
_refine_diff_density_max 0.725
_refine_diff_density_min -0.464
_refine_diff_density_rms 0.081
_refine_ls_extinction_method none
_refine_ls_goodness_of_fit_ref 1.027
_refine_ls_hydrogen_treatment constr
_refine_ls_matrix_type full
_refine_ls_number_parameters 496
_refine_ls_number_reflns 6407
_refine_ls_number_restraints 20
_refine_ls_restrained_S_all 1.029
_refine_ls_R_factor_all 0.0566
_refine_ls_R_factor_gt 0.0472
_refine_ls_shift/su_max 0.000
_refine_ls_shift/su_mean 0.000
_refine_ls_structure_factor_coef Fsqd
_refine_ls_weighting_details 'w=1/[\s^2^(Fo^2^)+(0.0742P)^2^+0.9623P] where P=(Fo^2^+2Fc^2^)/3'
_refine_ls_weighting_scheme calc
_refine_ls_wR_factor_gt 0.1186
_refine_ls_wR_factor_ref 0.1269
_reflns_Friedel_coverage 0.000
_reflns_number_gt 5519
_reflns_number_total 6407
_reflns_threshold_expression 'I > 2\s(I)'
_cod_data_source_file d1cc02624k13.cif
_cod_data_source_block 80-etoh
_cod_depositor_comments 'Adding full bibliography for 7128414--7128431.cif.'
_cod_original_formula_sum 'C27 H27 Cl2 Fe N12 O10.50'
_cod_database_code 7128429
_shelx_shelxl_version_number 2018/3
_shelx_space_group_comment
;
The symmetry employed for this shelxl refinement is uniquely defined
by the following loop, which should always be used as a source of
symmetry information in preference to the above space-group names.
They are only intended as comments.
;
_olex2_refinement_description
;
1. Fixed Uiso
 At 1.2 times of:
  All C(H) groups, All C(H,H) groups, All N(H) groups, All O(H) groups
 At 1.5 times of:
  All C(H,H,H) groups
2. Restrained distances
 Cl4A-O48A = Cl4A-O49A = Cl4A-O50A = Cl4A-O51A
 1.43461 with sigma of 0.02
 Cl4B-O48B = Cl4B-O49B = Cl4B-O50B = Cl4B-O51B
 1.43461 with sigma of 0.02
 O48A-O49A = O48A-O50A = O48A-O51A = O49A-O50A = O49A-O51A = O50A-O51A
 2.342718 with sigma of 0.02
 O48B-O49B = O48B-O50B = O48B-O51B = O49B-O50B = O49B-O51B = O50B-O51B
 2.342718 with sigma of 0.02
3. Others
 1(DFIX)=1(DFIX)=FVAR(1)
 1(DFIX)=1(DFIX)=1.633*FVAR(2)
 Fixed Sof: Cl4A(0.5) O48A(0.5) O49A(0.5) O50A(0.5) O51A(0.5) Cl4B(0.5)
 O48B(0.5) O49B(0.5) O50B(0.5) O51B(0.5) C52(0.5) H52A(0.5) H52B(0.5) H52C(0.5)
 C53(0.5) H53A(0.5) H53B(0.5) O54(0.5) H54(0.5)
4.a Secondary CH2 refined with riding coordinates:
 C53(H53A,H53B)
4.b Me refined with riding coordinates:
 C52(H52A,H52B,H52C)
4.c Aromatic/amide H refined with riding coordinates:
 C4(H4), C6(H6), C10(H10), C11(H11), C12(H12), C15(H15), C16(H16), C17(H17),
 N18(H18), C24(H24), C26(H26), C30(H30), C31(H31), C32(H32), C35(H35), C36(H36),
  C37(H37), N38(H38)
4.d Idealised Me refined as rotating group:
 C21(H21A,H21B,H21C), C41(H41A,H41B,H41C)
4.e Idealised tetrahedral OH refined as rotating group:
 O54(H54)
;
_olex2_submission_special_instructions 'No special instructions were received'
_oxdiff_exptl_absorpt_empirical_details
;
Empirical correction (ABSPACK) includes:
- Absorption correction using spherical harmonics
- Frame scaling
;
_oxdiff_exptl_absorpt_empirical_full_max 1.452
_oxdiff_exptl_absorpt_empirical_full_min 0.802

loop_
_space_group_symop_operation_xyz
'x, y, z'
'-x, -y, -z'

loop_
_atom_site_label
_atom_site_type_symbol
_atom_site_fract_x
_atom_site_fract_y
_atom_site_fract_z
_atom_site_U_iso_or_equiv
_atom_site_adp_type
_atom_site_occupancy
_atom_site_site_symmetry_order
_atom_site_calc_flag
_atom_site_refinement_flags_posn
_atom_site_refinement_flags_adp
_atom_site_refinement_flags_occupancy
_atom_site_disorder_assembly
_atom_site_disorder_group
Fe1 Fe 0.81712(5) 0.75062(4) 0.73894(2) 0.02035(13) Uani 1 1 d . . . . .
N2 N 0.7705(3) 0.7498(2) 0.63810(11) 0.0206(4) Uani 1 1 d . . . . .
C3 C 0.7260(3) 0.6506(2) 0.62272(13) 0.0210(5) Uani 1 1 d . . . . .
C4 C 0.6769(4) 0.6484(3) 0.56148(14) 0.0245(5) Uani 1 1 d . . . . .
H4 H 0.641802 0.576820 0.553252 0.029 Uiso 1 1 calc R U . . .
C5 C 0.6808(4) 0.7570(3) 0.51131(14) 0.0247(6) Uani 1 1 d . . . . .
C6 C 0.7281(4) 0.8626(3) 0.52553(14) 0.0243(6) Uani 1 1 d . . . . .
H6 H 0.729505 0.937628 0.492766 0.029 Uiso 1 1 calc R U . . .
C7 C 0.7726(3) 0.8516(2) 0.58976(13) 0.0207(5) Uani 1 1 d . . . . .
N8 N 0.7377(3) 0.5454(2) 0.67597(11) 0.0222(5) Uani 1 1 d . . . . .
N9 N 0.7856(3) 0.5579(2) 0.73594(11) 0.0215(5) Uani 1 1 d . . . . .
C10 C 0.7943(4) 0.4433(3) 0.77425(14) 0.0246(6) Uani 1 1 d . . . . .
H10 H 0.823755 0.422479 0.819306 0.030 Uiso 1 1 calc R U . . .
C11 C 0.7543(4) 0.3573(3) 0.73929(15) 0.0312(6) Uani 1 1 d . . . . .
H11 H 0.751478 0.270336 0.755562 0.037 Uiso 1 1 calc R U . . .
C12 C 0.7202(4) 0.4252(3) 0.67690(15) 0.0295(6) Uani 1 1 d . . . . .
H12 H 0.689982 0.393823 0.640915 0.035 Uiso 1 1 calc R U . . .
N13 N 0.8282(3) 0.9484(2) 0.61077(11) 0.0225(5) Uani 1 1 d . . . . .
N14 N 0.8688(3) 0.9278(2) 0.67582(11) 0.0241(5) Uani 1 1 d . . . . .
C15 C 0.9258(4) 1.0293(3) 0.67946(15) 0.0284(6) Uani 1 1 d . . . . .
H15 H 0.963390 1.042336 0.719050 0.034 Uiso 1 1 calc R U . . .
C16 C 0.9238(4) 1.1147(3) 0.61786(15) 0.0291(6) Uani 1 1 d . . . . .
H16 H 0.958812 1.193574 0.607853 0.035 Uiso 1 1 calc R U . . .
C17 C 0.8604(4) 1.0601(3) 0.57503(14) 0.0263(6) Uani 1 1 d . . . . .
H17 H 0.842628 1.094122 0.529036 0.032 Uiso 1 1 calc R U . . .
N18 N 0.6396(4) 0.7502(2) 0.44806(13) 0.0309(6) Uani 1 1 d . . . . .
H18 H 0.633541 0.674215 0.441531 0.037 Uiso 1 1 calc R U . . .
C19 C 0.6074(4) 0.8469(3) 0.39484(14) 0.0265(6) Uani 1 1 d . . . . .
O20 O 0.6140(3) 0.9558(2) 0.39595(11) 0.0400(6) Uani 1 1 d . . . . .
C21 C 0.5607(4) 0.8054(3) 0.33477(15) 0.0341(7) Uani 1 1 d . . . . .
H21A H 0.439322 0.804741 0.343630 0.051 Uiso 1 1 calc R U . . .
H21B H 0.628011 0.719464 0.328674 0.051 Uiso 1 1 calc R U . . .
H21C H 0.584455 0.865169 0.292908 0.051 Uiso 1 1 calc R U . . .
N22 N 0.7953(3) 0.7440(2) 0.84759(11) 0.0206(4) Uani 1 1 d . . . . .
C23 C 0.6479(3) 0.7901(2) 0.88549(14) 0.0207(5) Uani 1 1 d . . . . .
C24 C 0.6271(4) 0.7926(3) 0.95471(14) 0.0227(5) Uani 1 1 d . . . . .
H24 H 0.519777 0.827540 0.979506 0.027 Uiso 1 1 calc R U . . .
C25 C 0.7707(4) 0.7414(3) 0.98769(13) 0.0231(5) Uani 1 1 d . . . . .
C26 C 0.9273(4) 0.6919(3) 0.94948(14) 0.0235(5) Uani 1 1 d . . . . .
H26 H 1.026431 0.655916 0.970420 0.028 Uiso 1 1 calc R U . . .
C27 C 0.9300(4) 0.6980(2) 0.87999(13) 0.0219(5) Uani 1 1 d . . . . .
N28 N 0.5127(3) 0.8361(2) 0.84677(11) 0.0227(5) Uani 1 1 d . . . . .
N29 N 0.5483(3) 0.8325(2) 0.77735(11) 0.0237(5) Uani 1 1 d . . . . .
C30 C 0.3997(4) 0.8815(3) 0.75484(15) 0.0287(6) Uani 1 1 d . . . . .
H30 H 0.383729 0.890683 0.708237 0.034 Uiso 1 1 calc R U . . .
C31 C 0.2700(4) 0.9177(3) 0.80889(16) 0.0310(6) Uani 1 1 d . . . . .
H31 H 0.153548 0.955384 0.806036 0.037 Uiso 1 1 calc R U . . .
C32 C 0.3465(4) 0.8874(3) 0.86650(15) 0.0265(6) Uani 1 1 d . . . . .
H32 H 0.292823 0.900001 0.911962 0.032 Uiso 1 1 calc R U . . .
N33 N 1.0800(3) 0.6575(2) 0.83504(11) 0.0219(5) Uani 1 1 d . . . . .
N34 N 1.0743(3) 0.6753(2) 0.76581(11) 0.0252(5) Uani 1 1 d . . . . .
C35 C 1.2316(4) 0.6272(3) 0.73738(15) 0.0311(6) Uani 1 1 d . . . . .
H35 H 1.267061 0.626146 0.689352 0.037 Uiso 1 1 calc R U . . .
C36 C 1.3391(4) 0.5781(3) 0.78739(16) 0.0329(7) Uani 1 1 d . . . . .
H36 H 1.456650 0.538100 0.780040 0.040 Uiso 1 1 calc R U . . .
C37 C 1.2391(4) 0.5998(3) 0.84880(15) 0.0281(6) Uani 1 1 d . . . . .
H37 H 1.274211 0.578438 0.892875 0.034 Uiso 1 1 calc R U . . .
N38 N 0.7486(3) 0.7470(2) 1.05779(11) 0.0266(5) Uani 1 1 d . . . . .
H38 H 0.652229 0.794855 1.075057 0.032 Uiso 1 1 calc R U . . .
C39 C 0.8595(4) 0.6865(3) 1.10333(14) 0.0267(6) Uani 1 1 d . . . . .
O40 O 0.9910(3) 0.6101(2) 1.08811(10) 0.0311(5) Uani 1 1 d . . . . .
C41 C 0.8011(4) 0.7229(3) 1.17417(15) 0.0376(8) Uani 1 1 d . . . . .
H41A H 0.823990 0.646605 1.208603 0.056 Uiso 1 1 calc R U . . .
H41B H 0.678577 0.760669 1.179838 0.056 Uiso 1 1 calc R U . . .
H41C H 0.862450 0.785135 1.180333 0.056 Uiso 1 1 calc R U . . .
Cl42 Cl 0.77538(9) 0.37595(7) 0.45774(4) 0.03047(17) Uani 1 1 d . . . . .
O43 O 0.8099(4) 0.2618(2) 0.42734(13) 0.0476(7) Uani 1 1 d . . . . .
O44 O 0.6808(4) 0.4791(2) 0.41495(13) 0.0500(7) Uani 1 1 d . . . . .
O45 O 0.9281(4) 0.4048(4) 0.4649(2) 0.0803(12) Uani 1 1 d . . . . .
O46 O 0.6721(4) 0.3595(2) 0.52421(12) 0.0460(6) Uani 1 1 d . . . . .
Cl4A Cl 0.2546(8) 0.9031(6) 1.1003(3) 0.050(2) Uani 0.5 1 d D . P A 1
O48A O 0.2514(9) 0.7727(6) 1.1077(3) 0.0522(14) Uiso 0.5 1 d D . P A 1
O49A O 0.2371(9) 0.9591(6) 1.0296(3) 0.035(2) Uiso 0.5 1 d D . P A 1
O50A O 0.1329(10) 0.9657(8) 1.1489(4) 0.064(3) Uiso 0.5 1 d D . P A 1
O51A O 0.4250(6) 0.9079(5) 1.1146(2) 0.0322(11) Uiso 0.5 1 d D . P A 1
Cl4B Cl 0.2507(4) 0.9059(4) 1.1000(2) 0.0187(11) Uani 0.5 1 d D . P B 2
O48B O 0.1715(7) 0.7975(5) 1.1102(3) 0.0402(11) Uiso 0.5 1 d D . P B 2
O49B O 0.2709(9) 0.9632(6) 1.0294(3) 0.0301(19) Uiso 0.5 1 d D . P B 2
O50B O 0.1386(6) 1.0005(5) 1.1399(3) 0.0280(12) Uiso 0.5 1 d D . P B 2
O51B O 0.4077(7) 0.8657(6) 1.1232(3) 0.0461(15) Uiso 0.5 1 d D . P B 2
C52 C 0.573(4) 0.472(3) 0.9701(15) 0.032(4) Uani 0.5 1 d . . P C -1
H52A H 0.658573 0.406546 0.992568 0.047 Uiso 0.5 1 calc R U P C -1
H52B H 0.511184 0.431681 0.946469 0.047 Uiso 0.5 1 calc R U P C -1
H52C H 0.628908 0.532301 0.936596 0.047 Uiso 0.5 1 calc R U P C -1
C53 C 0.450(5) 0.542(3) 1.0231(18) 0.045(7) Uani 0.5 1 d . . P C -1
H53A H 0.395210 0.481387 1.057429 0.055 Uiso 0.5 1 calc R U P C -1
H53B H 0.513043 0.582099 1.047546 0.055 Uiso 0.5 1 calc R U P C -1
O54 O 0.3291(6) 0.6345(5) 0.9941(2) 0.0394(11) Uani 0.5 1 d . . P C -1
H54 H 0.252565 0.663610 1.025129 0.047 Uiso 0.5 1 calc R U P C -1

loop_
_atom_site_aniso_label
_atom_site_aniso_U_11
_atom_site_aniso_U_22
_atom_site_aniso_U_33
_atom_site_aniso_U_23
_atom_site_aniso_U_13
_atom_site_aniso_U_12
Fe1 0.0253(2) 0.0213(2) 0.0141(2) -0.00351(15) -0.00560(15) -0.00197(16)
N2 0.0256(11) 0.0209(10) 0.0144(10) -0.0038(8) -0.0043(8) -0.0020(9)
C3 0.0217(12) 0.0216(12) 0.0191(12) -0.0067(10) -0.0035(9) -0.0004(10)
C4 0.0295(14) 0.0250(13) 0.0214(13) -0.0040(10) -0.0076(10) -0.0072(11)
C5 0.0288(14) 0.0277(13) 0.0178(12) -0.0035(10) -0.0068(10) -0.0037(11)
C6 0.0301(14) 0.0238(13) 0.0179(12) -0.0012(10) -0.0065(10) -0.0034(11)
C7 0.0228(12) 0.0206(12) 0.0179(12) -0.0035(9) -0.0034(9) -0.0028(10)
N8 0.0273(12) 0.0234(11) 0.0167(10) -0.0048(8) -0.0046(9) -0.0046(9)
N9 0.0244(11) 0.0244(11) 0.0157(10) -0.0046(8) -0.0056(8) -0.0022(9)
C10 0.0283(14) 0.0238(13) 0.0201(12) -0.0015(10) -0.0068(10) -0.0016(11)
C11 0.0447(18) 0.0197(13) 0.0280(14) -0.0026(11) -0.0086(12) -0.0030(12)
C12 0.0416(17) 0.0237(13) 0.0251(14) -0.0058(11) -0.0085(12) -0.0066(12)
N13 0.0275(12) 0.0244(11) 0.0158(10) -0.0039(8) -0.0056(9) -0.0037(9)
N14 0.0311(12) 0.0258(11) 0.0170(10) -0.0051(8) -0.0082(9) -0.0045(10)
C15 0.0339(15) 0.0276(14) 0.0272(14) -0.0067(11) -0.0104(11) -0.0067(12)
C16 0.0375(16) 0.0239(13) 0.0277(14) -0.0056(11) -0.0068(12) -0.0076(12)
C17 0.0336(15) 0.0218(12) 0.0226(13) -0.0035(10) -0.0045(11) -0.0045(11)
N18 0.0471(15) 0.0274(12) 0.0231(12) -0.0022(9) -0.0153(11) -0.0111(11)
C19 0.0310(14) 0.0298(14) 0.0191(12) -0.0043(10) -0.0065(10) -0.0049(12)
O20 0.0660(16) 0.0312(12) 0.0260(11) -0.0010(9) -0.0213(10) -0.0083(11)
C21 0.0456(18) 0.0364(16) 0.0223(14) -0.0053(12) -0.0120(12) -0.0068(14)
N22 0.0250(11) 0.0208(10) 0.0155(10) -0.0050(8) -0.0049(8) -0.0008(9)
C23 0.0223(13) 0.0174(11) 0.0224(12) -0.0035(9) -0.0074(10) -0.0012(10)
C24 0.0237(13) 0.0222(12) 0.0203(12) -0.0059(10) -0.0018(10) -0.0007(10)
C25 0.0289(14) 0.0210(12) 0.0181(12) -0.0043(9) -0.0054(10) -0.0009(11)
C26 0.0267(14) 0.0230(12) 0.0190(12) -0.0048(10) -0.0076(10) 0.0021(11)
C27 0.0250(13) 0.0194(12) 0.0198(12) -0.0026(9) -0.0050(10) -0.0011(10)
N28 0.0265(12) 0.0225(11) 0.0175(10) -0.0034(8) -0.0049(9) -0.0009(9)
N29 0.0288(12) 0.0251(11) 0.0159(10) -0.0032(8) -0.0060(9) -0.0015(9)
C30 0.0307(15) 0.0301(14) 0.0246(13) -0.0006(11) -0.0119(11) -0.0024(12)
C31 0.0277(15) 0.0311(15) 0.0310(15) -0.0040(12) -0.0090(12) 0.0022(12)
C32 0.0256(14) 0.0270(13) 0.0247(13) -0.0050(11) -0.0057(11) 0.0003(11)
N33 0.0234(11) 0.0254(11) 0.0158(10) -0.0043(8) -0.0038(8) -0.0019(9)
N34 0.0277(12) 0.0321(12) 0.0157(10) -0.0060(9) -0.0054(9) -0.0033(10)
C35 0.0300(15) 0.0409(16) 0.0208(13) -0.0099(12) 0.0000(11) -0.0039(13)
C36 0.0230(14) 0.0436(17) 0.0281(15) -0.0080(13) -0.0032(11) 0.0015(12)
C37 0.0250(14) 0.0338(15) 0.0228(13) -0.0049(11) -0.0072(11) 0.0016(12)
N38 0.0286(12) 0.0305(12) 0.0169(11) -0.0069(9) -0.0046(9) 0.0033(10)
C39 0.0317(15) 0.0270(13) 0.0201(13) -0.0050(10) -0.0059(11) -0.0017(12)
O40 0.0352(11) 0.0333(11) 0.0207(9) -0.0045(8) -0.0080(8) 0.0031(9)
C41 0.0419(18) 0.0453(18) 0.0210(14) -0.0114(13) -0.0094(12) 0.0070(14)
Cl42 0.0316(4) 0.0301(3) 0.0291(3) -0.0126(3) -0.0049(3) 0.0006(3)
O43 0.0744(18) 0.0292(11) 0.0359(13) -0.0133(10) -0.0155(12) 0.0064(11)
O44 0.079(2) 0.0307(12) 0.0352(13) -0.0079(10) -0.0125(12) 0.0022(12)
O45 0.0324(15) 0.115(3) 0.108(3) -0.068(2) 0.0012(16) -0.0120(17)
O46 0.0661(17) 0.0438(13) 0.0279(11) -0.0098(10) 0.0013(11) -0.0147(12)
Cl4A 0.070(4) 0.040(4) 0.037(3) -0.018(2) 0.011(2) -0.011(3)
Cl4B 0.0214(17) 0.017(2) 0.017(2) 0.0006(15) -0.0045(14) -0.0034(14)
C52 0.042(9) 0.021(6) 0.034(6) -0.002(6) -0.009(5) -0.009(7)
C53 0.051(10) 0.035(9) 0.056(11) 0.008(6) -0.018(9) -0.023(6)
O54 0.034(2) 0.054(3) 0.027(2) -0.004(2) -0.0121(18) -0.001(2)

loop_
_atom_type_symbol
_atom_type_description
_atom_type_scat_dispersion_real
_atom_type_scat_dispersion_imag
_atom_type_scat_source
C C 0.0181 0.0091 'International Tables Vol C Tables 4.2.6.8 and 6.1.1.4'
H H 0.0000 0.0000 'International Tables Vol C Tables 4.2.6.8 and 6.1.1.4'
N N 0.0311 0.0180 'International Tables Vol C Tables 4.2.6.8 and 6.1.1.4'
O O 0.0492 0.0322 'International Tables Vol C Tables 4.2.6.8 and 6.1.1.4'
Fe Fe -1.1336 3.1974 'International Tables Vol C Tables 4.2.6.8 and 6.1.1.4'
Cl Cl 0.3639 0.7018 'International Tables Vol C Tables 4.2.6.8 and 6.1.1.4'

loop_
_geom_angle_atom_site_label_1
_geom_angle_atom_site_label_2
_geom_angle_atom_site_label_3
_geom_angle
_geom_angle_site_symmetry_1
_geom_angle_site_symmetry_3
_geom_angle_publ_flag
N2 Fe1 N9 73.25(8) . . ?
N2 Fe1 N14 72.86(9) . . ?
N2 Fe1 N22 164.47(9) . . ?
N2 Fe1 N29 94.03(9) . . ?
N2 Fe1 N34 120.39(9) . . ?
N9 Fe1 N29 96.85(9) . . ?
N14 Fe1 N9 144.51(8) . . ?
N14 Fe1 N29 95.71(9) . . ?
N14 Fe1 N34 96.18(9) . . ?
N22 Fe1 N9 99.82(8) . . ?
N22 Fe1 N14 115.60(9) . . ?
N22 Fe1 N29 72.69(8) . . ?
N22 Fe1 N34 72.98(8) . . ?
N34 Fe1 N9 91.93(9) . . ?
N34 Fe1 N29 145.54(8) . . ?
C3 N2 Fe1 120.89(17) . . ?
C3 N2 C7 117.6(2) . . ?
C7 N2 Fe1 121.32(18) . . ?
N2 C3 C4 124.3(3) . . ?
N2 C3 N8 112.9(2) . . ?
C4 C3 N8 122.8(3) . . ?
C3 C4 H4 121.6 . . ?
C3 C4 C5 116.9(3) . . ?
C5 C4 H4 121.6 . . ?
C6 C5 C4 120.4(2) . . ?
N18 C5 C4 116.1(3) . . ?
N18 C5 C6 123.6(3) . . ?
C5 C6 H6 121.9 . . ?
C7 C6 C5 116.3(2) . . ?
C7 C6 H6 121.9 . . ?
N2 C7 C6 124.6(3) . . ?
N2 C7 N13 112.6(2) . . ?
C6 C7 N13 122.8(2) . . ?
N9 N8 C3 118.4(2) . . ?
C12 N8 C3 130.1(2) . . ?
C12 N8 N9 111.3(2) . . ?
N8 N9 Fe1 113.84(16) . . ?
C10 N9 Fe1 141.35(19) . . ?
C10 N9 N8 104.8(2) . . ?
N9 C10 H10 124.4 . . ?
N9 C10 C11 111.1(2) . . ?
C11 C10 H10 124.4 . . ?
C10 C11 H11 127.2 . . ?
C12 C11 C10 105.5(3) . . ?
C12 C11 H11 127.2 . . ?
N8 C12 C11 107.2(3) . . ?
N8 C12 H12 126.4 . . ?
C11 C12 H12 126.4 . . ?
N14 N13 C7 118.0(2) . . ?
C17 N13 C7 130.3(2) . . ?
C17 N13 N14 111.5(2) . . ?
N13 N14 Fe1 114.52(17) . . ?
C15 N14 Fe1 140.83(19) . . ?
C15 N14 N13 104.6(2) . . ?
N14 C15 H15 124.1 . . ?
N14 C15 C16 111.7(3) . . ?
C16 C15 H15 124.1 . . ?
C15 C16 H16 127.4 . . ?
C17 C16 C15 105.1(3) . . ?
C17 C16 H16 127.4 . . ?
N13 C17 C16 106.9(2) . . ?
N13 C17 H17 126.5 . . ?
C16 C17 H17 126.5 . . ?
C5 N18 H18 116.0 . . ?
C19 N18 C5 128.1(3) . . ?
C19 N18 H18 116.0 . . ?
N18 C19 C21 113.6(3) . . ?
O20 C19 N18 123.4(3) . . ?
O20 C19 C21 123.0(3) . . ?
C19 C21 H21A 109.5 . . ?
C19 C21 H21B 109.5 . . ?
C19 C21 H21C 109.5 . . ?
H21A C21 H21B 109.5 . . ?
H21A C21 H21C 109.5 . . ?
H21B C21 H21C 109.5 . . ?
C23 N22 Fe1 121.56(17) . . ?
C27 N22 Fe1 121.31(18) . . ?
C27 N22 C23 117.1(2) . . ?
N22 C23 C24 124.3(2) . . ?
N22 C23 N28 112.9(2) . . ?
C24 C23 N28 122.7(2) . . ?
C23 C24 H24 121.3 . . ?
C23 C24 C25 117.3(2) . . ?
C25 C24 H24 121.3 . . ?
C26 C25 C24 119.9(2) . . ?
N38 C25 C24 116.7(2) . . ?
N38 C25 C26 123.4(2) . . ?
C25 C26 H26 121.8 . . ?
C27 C26 C25 116.4(2) . . ?
C27 C26 H26 121.8 . . ?
N22 C27 C26 125.0(3) . . ?
N22 C27 N33 112.6(2) . . ?
C26 C27 N33 122.4(2) . . ?
N29 N28 C23 118.0(2) . . ?
C32 N28 C23 130.5(2) . . ?
C32 N28 N29 111.4(2) . . ?
N28 N29 Fe1 114.71(16) . . ?
C30 N29 Fe1 140.52(19) . . ?
C30 N29 N28 104.8(2) . . ?
N29 C30 H30 124.4 . . ?
N29 C30 C31 111.2(2) . . ?
C31 C30 H30 124.4 . . ?
C30 C31 H31 127.3 . . ?
C32 C31 C30 105.4(3) . . ?
C32 C31 H31 127.3 . . ?
N28 C32 C31 107.2(3) . . ?
N28 C32 H32 126.4 . . ?
C31 C32 H32 126.4 . . ?
N34 N33 C27 118.8(2) . . ?
C37 N33 C27 130.0(2) . . ?
C37 N33 N34 111.2(2) . . ?
N33 N34 Fe1 114.06(17) . . ?
C35 N34 Fe1 140.51(19) . . ?
C35 N34 N33 105.0(2) . . ?
N34 C35 H35 124.4 . . ?
N34 C35 C36 111.3(3) . . ?
C36 C35 H35 124.4 . . ?
C35 C36 H36 127.3 . . ?
C37 C36 C35 105.5(3) . . ?
C37 C36 H36 127.3 . . ?
N33 C37 C36 107.1(2) . . ?
N33 C37 H37 126.5 . . ?
C36 C37 H37 126.5 . . ?
C25 N38 H38 116.2 . . ?
C39 N38 C25 127.7(2) . . ?
C39 N38 H38 116.2 . . ?
N38 C39 C41 113.4(2) . . ?
O40 C39 N38 123.5(2) . . ?
O40 C39 C41 123.1(3) . . ?
C39 C41 H41A 109.5 . . ?
C39 C41 H41B 109.5 . . ?
C39 C41 H41C 109.5 . . ?
H41A C41 H41B 109.5 . . ?
H41A C41 H41C 109.5 . . ?
H41B C41 H41C 109.5 . . ?
O43 Cl42 O44 108.94(15) . . ?
O43 Cl42 O46 109.64(16) . . ?
O44 Cl42 O46 107.90(16) . . ?
O45 Cl42 O43 110.47(19) . . ?
O45 Cl42 O44 110.2(2) . . ?
O45 Cl42 O46 109.6(2) . . ?
O48A Cl4A O49A 107.9(5) . . ?
O48A Cl4A O51A 106.7(5) . . ?
O49A Cl4A O51A 109.7(5) . . ?
O50A Cl4A O48A 111.8(6) . . ?
O50A Cl4A O49A 113.7(6) . . ?
O50A Cl4A O51A 106.8(5) . . ?
O49B Cl4B O48B 111.6(4) . . ?
O49B Cl4B O50B 107.9(4) . . ?
O50B Cl4B O48B 107.5(4) . . ?
O51B Cl4B O48B 109.1(4) . . ?
O51B Cl4B O49B 110.5(5) . . ?
O51B Cl4B O50B 110.2(4) . . ?
H52A C52 H52B 109.5 . . ?
H52A C52 H52C 109.5 . . ?
H52B C52 H52C 109.5 . . ?
C53 C52 H52A 109.5 . . ?
C53 C52 H52B 109.5 . . ?
C53 C52 H52C 109.5 . . ?
C52 C53 H53A 109.4 . . ?
C52 C53 H53B 109.4 . . ?
H53A C53 H53B 108.0 . . ?
O54 C53 C52 111.3(16) . . ?
O54 C53 H53A 109.4 . . ?
O54 C53 H53B 109.4 . . ?
C53 O54 H54 109.5 . . ?

loop_
_geom_bond_atom_site_label_1
_geom_bond_atom_site_label_2
_geom_bond_distance
_geom_bond_site_symmetry_2
_geom_bond_publ_flag
Fe1 N2 2.127(2) . ?
Fe1 N9 2.199(2) . ?
Fe1 N14 2.193(2) . ?
Fe1 N22 2.135(2) . ?
Fe1 N29 2.208(2) . ?
Fe1 N34 2.197(2) . ?
N2 C3 1.331(4) . ?
N2 C7 1.331(3) . ?
C3 C4 1.368(4) . ?
C3 N8 1.410(3) . ?
C4 H4 0.9500 . ?
C4 C5 1.406(4) . ?
C5 C6 1.398(4) . ?
C5 N18 1.391(4) . ?
C6 H6 0.9500 . ?
C6 C7 1.379(4) . ?
C7 N13 1.411(4) . ?
N8 N9 1.373(3) . ?
N8 C12 1.354(4) . ?
N9 C10 1.333(4) . ?
C10 H10 0.9500 . ?
C10 C11 1.404(4) . ?
C11 H11 0.9500 . ?
C11 C12 1.367(4) . ?
C12 H12 0.9500 . ?
N13 N14 1.370(3) . ?
N13 C17 1.353(4) . ?
N14 C15 1.326(4) . ?
C15 H15 0.9500 . ?
C15 C16 1.399(4) . ?
C16 H16 0.9500 . ?
C16 C17 1.373(4) . ?
C17 H17 0.9500 . ?
N18 H18 0.8800 . ?
N18 C19 1.366(4) . ?
C19 O20 1.210(4) . ?
C19 C21 1.506(4) . ?
C21 H21A 0.9800 . ?
C21 H21B 0.9800 . ?
C21 H21C 0.9800 . ?
N22 C23 1.333(3) . ?
N22 C27 1.331(4) . ?
C23 C24 1.367(4) . ?
C23 N28 1.412(3) . ?
C24 H24 0.9500 . ?
C24 C25 1.403(4) . ?
C25 C26 1.399(4) . ?
C25 N38 1.390(3) . ?
C26 H26 0.9500 . ?
C26 C27 1.376(4) . ?
C27 N33 1.404(3) . ?
N28 N29 1.369(3) . ?
N28 C32 1.351(4) . ?
N29 C30 1.331(4) . ?
C30 H30 0.9500 . ?
C30 C31 1.402(4) . ?
C31 H31 0.9500 . ?
C31 C32 1.366(4) . ?
C32 H32 0.9500 . ?
N33 N34 1.370(3) . ?
N33 C37 1.357(4) . ?
N34 C35 1.325(4) . ?
C35 H35 0.9500 . ?
C35 C36 1.404(4) . ?
C36 H36 0.9500 . ?
C36 C37 1.364(4) . ?
C37 H37 0.9500 . ?
N38 H38 0.8800 . ?
N38 C39 1.374(4) . ?
C39 O40 1.213(4) . ?
C39 C41 1.500(4) . ?
C41 H41A 0.9800 . ?
C41 H41B 0.9800 . ?
C41 H41C 0.9800 . ?
Cl42 O43 1.431(2) . ?
Cl42 O44 1.436(3) . ?
Cl42 O45 1.406(3) . ?
Cl42 O46 1.439(3) . ?
Cl4A O48A 1.411(8) . ?
Cl4A O49A 1.452(8) . ?
Cl4A O50A 1.394(9) . ?
Cl4A O51A 1.496(8) . ?
Cl4B O48B 1.454(6) . ?
Cl4B O49B 1.430(6) . ?
Cl4B O50B 1.450(6) . ?
Cl4B O51B 1.392(6) . ?
C52 H52A 0.9800 . ?
C52 H52B 0.9800 . ?
C52 H52C 0.9800 . ?
C52 C53 1.494(13) . ?
C53 H53A 0.9900 . ?
C53 H53B 0.9900 . ?
C53 O54 1.36(4) . ?
O54 H54 0.8400 . ?

loop_
_geom_hbond_atom_site_label_D
_geom_hbond_atom_site_label_H
_geom_hbond_atom_site_label_A
_geom_hbond_distance_DH
_geom_hbond_distance_HA
_geom_hbond_distance_DA
_geom_hbond_angle_DHA
_geom_hbond_site_symmetry_A
_geom_hbond_publ_flag
N18 H18 O44 0.88 2.22 3.080(4) 166.8 . yes
N38 H38 O51A 0.88 2.07 2.948(5) 179.4 . yes
N38 H38 O51B 0.88 2.08 2.939(6) 166.1 . yes
O54 H54 O48A 0.84 2.21 2.848(8) 132.5 . yes

loop_
_geom_torsion_atom_site_label_1
_geom_torsion_atom_site_label_2
_geom_torsion_atom_site_label_3
_geom_torsion_atom_site_label_4
_geom_torsion
_geom_torsion_site_symmetry_1
_geom_torsion_site_symmetry_2
_geom_torsion_site_symmetry_3
_geom_torsion_site_symmetry_4
_geom_torsion_publ_flag
Fe1 N2 C3 C4 172.9(2) . . . . ?
Fe1 N2 C3 N8 -8.2(3) . . . . ?
Fe1 N2 C7 C6 -173.6(2) . . . . ?
Fe1 N2 C7 N13 7.2(3) . . . . ?
Fe1 N9 C10 C11 179.1(2) . . . . ?
Fe1 N14 C15 C16 -178.4(2) . . . . ?
Fe1 N22 C23 C24 -177.7(2) . . . . ?
Fe1 N22 C23 N28 2.7(3) . . . . ?
Fe1 N22 C27 C26 179.1(2) . . . . ?
Fe1 N22 C27 N33 0.4(3) . . . . ?
Fe1 N29 C30 C31 179.9(2) . . . . ?
Fe1 N34 C35 C36 -171.0(2) . . . . ?
N2 C3 C4 C5 2.5(4) . . . . ?
N2 C3 N8 N9 2.2(3) . . . . ?
N2 C3 N8 C12 -172.6(3) . . . . ?
N2 C7 N13 N14 -1.0(3) . . . . ?
N2 C7 N13 C17 174.0(3) . . . . ?
C3 N2 C7 C6 1.6(4) . . . . ?
C3 N2 C7 N13 -177.5(2) . . . . ?
C3 C4 C5 C6 -1.9(4) . . . . ?
C3 C4 C5 N18 176.5(3) . . . . ?
C3 N8 N9 Fe1 4.3(3) . . . . ?
C3 N8 N9 C10 -176.7(2) . . . . ?
C3 N8 C12 C11 176.1(3) . . . . ?
C4 C3 N8 N9 -179.0(2) . . . . ?
C4 C3 N8 C12 6.3(5) . . . . ?
C4 C5 C6 C7 1.3(4) . . . . ?
C4 C5 N18 C19 168.7(3) . . . . ?
C5 C6 C7 N2 -1.1(4) . . . . ?
C5 C6 C7 N13 178.0(2) . . . . ?
C5 N18 C19 O20 1.3(5) . . . . ?
C5 N18 C19 C21 -178.0(3) . . . . ?
C6 C5 N18 C19 -12.9(5) . . . . ?
C6 C7 N13 N14 179.9(2) . . . . ?
C6 C7 N13 C17 -5.1(4) . . . . ?
C7 N2 C3 C4 -2.4(4) . . . . ?
C7 N2 C3 N8 176.5(2) . . . . ?
C7 N13 N14 Fe1 -5.1(3) . . . . ?
C7 N13 N14 C15 176.3(2) . . . . ?
C7 N13 C17 C16 -175.4(3) . . . . ?
N8 C3 C4 C5 -176.2(2) . . . . ?
N8 N9 C10 C11 0.6(3) . . . . ?
N9 N8 C12 C11 1.1(3) . . . . ?
N9 C10 C11 C12 0.1(4) . . . . ?
C10 C11 C12 N8 -0.7(4) . . . . ?
C12 N8 N9 Fe1 179.97(19) . . . . ?
C12 N8 N9 C10 -1.0(3) . . . . ?
N13 N14 C15 C16 -0.4(3) . . . . ?
N14 N13 C17 C16 -0.2(3) . . . . ?
N14 C15 C16 C17 0.3(4) . . . . ?
C15 C16 C17 N13 -0.1(3) . . . . ?
C17 N13 N14 Fe1 178.97(18) . . . . ?
C17 N13 N14 C15 0.3(3) . . . . ?
N18 C5 C6 C7 -177.1(3) . . . . ?
N22 C23 C24 C25 -0.9(4) . . . . ?
N22 C23 N28 N29 -2.2(3) . . . . ?
N22 C23 N28 C32 178.9(3) . . . . ?
N22 C27 N33 N34 3.5(4) . . . . ?
N22 C27 N33 C37 -176.1(3) . . . . ?
C23 N22 C27 C26 1.6(4) . . . . ?
C23 N22 C27 N33 -177.2(2) . . . . ?
C23 C24 C25 C26 0.7(4) . . . . ?
C23 C24 C25 N38 178.7(2) . . . . ?
C23 N28 N29 Fe1 0.8(3) . . . . ?
C23 N28 N29 C30 -179.7(2) . . . . ?
C23 N28 C32 C31 179.3(3) . . . . ?
C24 C23 N28 N29 178.2(2) . . . . ?
C24 C23 N28 C32 -0.7(5) . . . . ?
C24 C25 C26 C27 0.6(4) . . . . ?
C24 C25 N38 C39 168.7(3) . . . . ?
C25 C26 C27 N22 -1.8(4) . . . . ?
C25 C26 C27 N33 176.9(3) . . . . ?
C25 N38 C39 O40 -5.7(5) . . . . ?
C25 N38 C39 C41 175.0(3) . . . . ?
C26 C25 N38 C39 -13.3(5) . . . . ?
C26 C27 N33 N34 -175.3(3) . . . . ?
C26 C27 N33 C37 5.1(5) . . . . ?
C27 N22 C23 C24 -0.2(4) . . . . ?
C27 N22 C23 N28 -179.7(2) . . . . ?
C27 N33 N34 Fe1 -5.4(3) . . . . ?
C27 N33 N34 C35 -179.3(3) . . . . ?
C27 N33 C37 C36 178.9(3) . . . . ?
N28 C23 C24 C25 178.6(2) . . . . ?
N28 N29 C30 C31 0.7(3) . . . . ?
N29 N28 C32 C31 0.4(3) . . . . ?
N29 C30 C31 C32 -0.5(4) . . . . ?
C30 C31 C32 N28 0.0(3) . . . . ?
C32 N28 N29 Fe1 179.88(19) . . . . ?
C32 N28 N29 C30 -0.7(3) . . . . ?
N33 N34 C35 C36 0.2(4) . . . . ?
N34 N33 C37 C36 -0.6(3) . . . . ?
N34 C35 C36 C37 -0.6(4) . . . . ?
C35 C36 C37 N33 0.7(4) . . . . ?
C37 N33 N34 Fe1 174.17(19) . . . . ?
C37 N33 N34 C35 0.3(3) . . . . ?
N38 C25 C26 C27 -177.3(3) . . . . ?
